data_7106980
loop_
_publ_author_name
'Huayi Fang'
'Zhen Ling'
'Penelope J. Brothers'
'Xuefeng Fu'

_publ_section_title
;
 Reactivity studies of a corrole germanium hydride complex with aldehydes,
 olefins and alkyl halides
;
_journal_name_full Chem.Commun.
_journal_page_first 11677
_journal_paper_doi 10.1039/c1cc15076f
_journal_volume 47
_journal_year 2011
_chemical_formula_moiety 'C39 H13 F15 Ge N4 O'
_chemical_formula_sum 'C39 H13 F15 Ge N4 O'
_chemical_formula_weight 911.12
_chemical_name_systematic
;
?
;
_space_group_IT_number 33
_symmetry_cell_setting orthorhombic
_symmetry_space_group_name_Hall 'P 2c -2n'
_symmetry_space_group_name_H-M 'P n a 21'
_atom_sites_solution_hydrogens geom
_atom_sites_solution_primary direct
_atom_sites_solution_secondary difmap
_audit_creation_method SHELXL-97
_cell_angle_alpha 90.00
_cell_angle_beta 90.00
_cell_angle_gamma 90.00
_cell_formula_units_Z 4
_cell_length_a 31.403(18)
_cell_length_b 15.539(9)
_cell_length_c 7.241(4)
_cell_measurement_reflns_used 624
_cell_measurement_temperature 173(2)
_cell_measurement_theta_max 27.48
_cell_measurement_theta_min 2.17
_cell_volume 3533(3)
_computing_cell_refinement 'CrystalClear (Rigaku Inc., 200)'
_computing_data_collection 'CrystalClear (Rigaku Inc., 2007)'
_computing_data_reduction 'CrystalClear (Rigaku Inc., 2007)'
_computing_molecular_graphics 'XP in Siemens SHELXTL (Sheldrick, 1994)'
_computing_publication_material 'SHELX97 (Sheldrick, 1997)'
_computing_structure_refinement 'SHELXL-97 (Sheldrick, 1997)'
_computing_structure_solution 'SHELXS-97 (Sheldrick, 1990)'
_diffrn_ambient_temperature 173(2)
_diffrn_measured_fraction_theta_full 0.978
_diffrn_measured_fraction_theta_max 0.978
_diffrn_measurement_device_type 'MM007-HF CCD(Saturn 724+)'
_diffrn_measurement_method '\w scans at fixed \c = 45\%'
_diffrn_radiation_monochromator Confocal
_diffrn_radiation_source 'rotating anode'
_diffrn_radiation_type MoK\a
_diffrn_radiation_wavelength 0.71073
_diffrn_reflns_av_R_equivalents 0.0736
_diffrn_reflns_av_sigmaI/netI 0.0675
_diffrn_reflns_limit_h_max 37
_diffrn_reflns_limit_h_min -37
_diffrn_reflns_limit_k_max 14
_diffrn_reflns_limit_k_min -18
_diffrn_reflns_limit_l_max 8
_diffrn_reflns_limit_l_min -6
_diffrn_reflns_number 18842
_diffrn_reflns_theta_full 25.17
_diffrn_reflns_theta_max 25.17
_diffrn_reflns_theta_min 1.30
_exptl_absorpt_coefficient_mu 0.987
_exptl_absorpt_correction_T_max 0.9523
_exptl_absorpt_correction_T_min 0.7834
_exptl_absorpt_correction_type multi-scan
_exptl_absorpt_process_details 'CrystalClear (Rigaku Inc., 2007)'
_exptl_crystal_colour red
_exptl_crystal_density_diffrn 1.713
_exptl_crystal_density_method 'not measured'
_exptl_crystal_description platelet
_exptl_crystal_F_000 1800
_exptl_crystal_size_max 0.26
_exptl_crystal_size_mid 0.18
_exptl_crystal_size_min 0.05
_refine_diff_density_max 1.809
_refine_diff_density_min -0.816
_refine_diff_density_rms 0.111
_refine_ls_abs_structure_details 'Flack H D (1983), Acta Cryst. A39, 876-881'
_refine_ls_abs_structure_Flack 0.55(2)
_refine_ls_extinction_method none
_refine_ls_goodness_of_fit_ref 1.129
_refine_ls_hydrogen_treatment constr
_refine_ls_matrix_type full
_refine_ls_number_parameters 543
_refine_ls_number_reflns 5856
_refine_ls_number_restraints 1
_refine_ls_restrained_S_all 1.129
_refine_ls_R_factor_all 0.0893
_refine_ls_R_factor_gt 0.0819
_refine_ls_shift/su_max 0.001
_refine_ls_shift/su_mean 0.000
_refine_ls_structure_factor_coef Fsqd
_refine_ls_weighting_details 'calc w=1/[\s^2^(Fo^2^)+(0.0961P)^2^+8.1887P] where P=(Fo^2^+2Fc^2^)/3'
_refine_ls_weighting_scheme calc
_refine_ls_wR_factor_gt 0.1987
_refine_ls_wR_factor_ref 0.2040
_reflns_number_gt 5309
_reflns_number_total 5856
_reflns_threshold_expression >2sigma(I)
_cod_data_source_file c1cc15076f.txt
_cod_data_source_block (TPFC)Ge-OCH2CH3
_cod_original_cell_volume 3534(3)
_cod_original_sg_symbol_H-M Pna2(1)
_cod_database_code 7106980

loop_
_symmetry_equiv_pos_as_xyz
'x, y, z'
'-x, -y, z+1/2'
'x+1/2, -y+1/2, z'
'-x+1/2, y+1/2, z+1/2'

loop_
_atom_site_label
_atom_site_type_symbol
_atom_site_fract_x
_atom_site_fract_y
_atom_site_fract_z
_atom_site_U_iso_or_equiv
_atom_site_adp_type
_atom_site_occupancy
_atom_site_symmetry_multiplicity
_atom_site_calc_flag
_atom_site_refinement_flags
Ge1 Ge 0.56346(2) -0.36816(5) 0.29248(17) 0.0355(2) Uani 1 1 d .
F1 F 0.66864(17) -0.5815(4) -0.1425(8) 0.0552(15) Uani 1 1 d .
F2 F 0.71800(18) -0.7192(4) -0.1979(11) 0.0700(16) Uani 1 1 d .
F3 F 0.7344(2) -0.8325(4) 0.0897(12) 0.082(2) Uani 1 1 d .
F4 F 0.7000(2) -0.8033(4) 0.4291(12) 0.080(2) Uani 1 1 d .
F5 F 0.6506(2) -0.6638(4) 0.4895(8) 0.0620(16) Uani 1 1 d .
F6 F 0.4258(2) -0.1818(4) 0.5252(9) 0.0661(18) Uani 1 1 d .
F7 F 0.3533(2) -0.0885(4) 0.4859(9) 0.0709(19) Uani 1 1 d .
F8 F 0.3307(2) -0.0280(4) 0.1541(11) 0.078(2) Uani 1 1 d .
F9 F 0.3810(3) -0.0574(5) -0.1492(10) 0.089(2) Uani 1 1 d .
F10 F 0.4529(2) -0.1507(4) -0.1144(9) 0.0668(17) Uani 1 1 d .
F11 F 0.66893(19) -0.1185(4) 0.4192(9) 0.0586(16) Uani 1 1 d .
F12 F 0.7345(2) -0.0065(4) 0.3670(9) 0.0701(19) Uani 1 1 d .
F13 F 0.77169(17) 0.0081(3) 0.0280(10) 0.0586(15) Uani 1 1 d .
F14 F 0.74038(17) -0.0867(4) -0.2636(8) 0.0549(15) Uani 1 1 d .
F15 F 0.67597(17) -0.1981(4) -0.2115(10) 0.0674(16) Uani 1 1 d .
O1 O 0.57031(17) -0.3566(4) 0.5365(11) 0.0458(17) Uani 1 1 d .
N1 N 0.55701(19) -0.4903(4) 0.2692(13) 0.0374(16) Uani 1 1 d .
N2 N 0.5024(2) -0.3784(4) 0.2686(13) 0.0363(16) Uani 1 1 d .
N3 N 0.5581(2) -0.2525(4) 0.1972(10) 0.0362(16) Uani 1 1 d .
N4 N 0.6201(2) -0.3809(5) 0.1875(12) 0.0432(18) Uani 1 1 d .
C1 C 0.6277(2) -0.5417(6) 0.2060(13) 0.038(2) Uani 1 1 d .
C2 C 0.5849(2) -0.5584(5) 0.2484(13) 0.038(2) Uani 1 1 d .
C3 C 0.5614(3) -0.6366(5) 0.2554(15) 0.044(3) Uani 1 1 d .
H3A H 0.5729 -0.6931 0.2469 0.053 Uiso 1 1 calc R
C4 C 0.5185(2) -0.6156(5) 0.2772(17) 0.0425(19) Uani 1 1 d .
H4A H 0.4955 -0.6546 0.2907 0.051 Uiso 1 1 calc R
C5 C 0.5160(2) -0.5238(5) 0.2751(14) 0.0336(16) Uani 1 1 d .
C6 C 0.4849(2) -0.4590(5) 0.2774(15) 0.0395(18) Uani 1 1 d .
C7 C 0.4403(2) -0.4524(5) 0.2722(15) 0.039(2) Uani 1 1 d .
H7A H 0.4206 -0.4988 0.2743 0.047 Uiso 1 1 calc R
C8 C 0.4303(2) -0.3642(6) 0.2634(18) 0.047(3) Uani 1 1 d .
H8A H 0.4025 -0.3401 0.2635 0.056 Uiso 1 1 calc R
C9 C 0.4699(2) -0.3169(5) 0.2541(11) 0.0340(19) Uani 1 1 d .
C10 C 0.4796(2) -0.2305(5) 0.2224(12) 0.039(2) Uani 1 1 d .
C11 C 0.5207(3) -0.2001(6) 0.1953(14) 0.042(2) Uani 1 1 d .
C12 C 0.5344(3) -0.1133(6) 0.1558(17) 0.050(3) Uani 1 1 d .
H12A H 0.5161 -0.0649 0.1442 0.060 Uiso 1 1 calc R
C13 C 0.5775(3) -0.1112(6) 0.1376(15) 0.045(2) Uani 1 1 d .
H13A H 0.5942 -0.0614 0.1142 0.054 Uiso 1 1 calc R
C14 C 0.5933(3) -0.1960(6) 0.1595(14) 0.042(2) Uani 1 1 d .
C15 C 0.6355(2) -0.2270(5) 0.1403(13) 0.038(2) Uani 1 1 d .
C16 C 0.6477(2) -0.3124(5) 0.1470(13) 0.0364(19) Uani 1 1 d .
C17 C 0.6891(3) -0.3471(5) 0.1204(13) 0.038(2) Uani 1 1 d .
H17A H 0.7141 -0.3145 0.0960 0.046 Uiso 1 1 calc R
C18 C 0.6873(2) -0.4334(6) 0.1352(13) 0.041(2) Uani 1 1 d .
H18A H 0.7106 -0.4719 0.1206 0.049 Uiso 1 1 calc R
C19 C 0.6444(3) -0.4572(6) 0.1769(13) 0.041(2) Uani 1 1 d .
C20 C 0.6573(3) -0.6174(6) 0.1756(13) 0.038(2) Uani 1 1 d .
C21 C 0.6755(3) -0.6354(6) 0.0026(14) 0.046(2) Uani 1 1 d .
C22 C 0.7006(3) -0.7062(6) -0.0295(14) 0.047(2) Uani 1 1 d .
C23 C 0.7096(3) -0.7622(6) 0.1164(17) 0.053(3) Uani 1 1 d .
C24 C 0.6924(3) -0.7481(6) 0.282(2) 0.057(2) Uani 1 1 d .
C25 C 0.6666(3) -0.6761(6) 0.3097(19) 0.056(3) Uani 1 1 d .
C26 C 0.4420(3) -0.1693(6) 0.2102(14) 0.042(2) Uani 1 1 d .
C27 C 0.4149(3) -0.1523(6) 0.3591(14) 0.047(2) Uani 1 1 d .
C28 C 0.3788(3) -0.1021(7) 0.3412(14) 0.051(3) Uani 1 1 d .
C29 C 0.3667(3) -0.0726(6) 0.1703(16) 0.049(2) Uani 1 1 d .
C30 C 0.3920(4) -0.0889(6) 0.0182(16) 0.055(3) Uani 1 1 d .
C31 C 0.4292(3) -0.1361(6) 0.0411(18) 0.052(3) Uani 1 1 d .
C32 C 0.6698(3) -0.1610(6) 0.1098(14) 0.037(2) Uani 1 1 d .
C33 C 0.6854(3) -0.1107(5) 0.2486(12) 0.038(2) Uani 1 1 d .
C34 C 0.7198(3) -0.0514(6) 0.2245(15) 0.051(3) Uani 1 1 d .
C35 C 0.7385(3) -0.0465(5) 0.0539(16) 0.047(2) Uani 1 1 d .
C36 C 0.7229(3) -0.0934(6) -0.0964(14) 0.045(2) Uani 1 1 d .
C37 C 0.6894(3) -0.1501(6) -0.0661(16) 0.048(2) Uani 1 1 d .
C38 C 0.6005(4) -0.2961(8) 0.6136(16) 0.065(3) Uani 1 1 d .
H38A H 0.6237 -0.2846 0.5243 0.078 Uiso 1 1 calc R
H38B H 0.6132 -0.3196 0.7281 0.078 Uiso 1 1 calc R
C39 C 0.5744(4) -0.2079(9) 0.658(2) 0.088(4) Uani 1 1 d .
H39A H 0.5943 -0.1637 0.7016 0.132 Uiso 1 1 calc R
H39B H 0.5531 -0.2192 0.7538 0.132 Uiso 1 1 calc R
H39C H 0.5602 -0.1878 0.5456 0.132 Uiso 1 1 calc R

loop_
_atom_site_aniso_label
_atom_site_aniso_U_11
_atom_site_aniso_U_22
_atom_site_aniso_U_33
_atom_site_aniso_U_23
_atom_site_aniso_U_13
_atom_site_aniso_U_12
Ge1 0.0243(3) 0.0387(4) 0.0436(5) -0.0006(5) -0.0018(4) -0.0042(3)
F1 0.043(3) 0.063(3) 0.059(4) -0.001(3) 0.002(2) 0.004(3)
F2 0.063(3) 0.075(4) 0.072(4) -0.013(4) 0.013(4) 0.013(3)
F3 0.059(4) 0.049(3) 0.139(7) -0.014(4) 0.006(4) 0.019(3)
F4 0.075(4) 0.065(4) 0.100(5) 0.023(4) -0.002(4) 0.021(3)
F5 0.065(4) 0.074(4) 0.047(4) 0.015(3) 0.005(3) 0.019(3)
F6 0.064(4) 0.082(5) 0.052(4) 0.013(3) 0.009(3) 0.030(3)
F7 0.066(4) 0.078(4) 0.069(5) 0.015(3) 0.021(3) 0.027(3)
F8 0.061(4) 0.077(4) 0.095(5) 0.005(4) 0.001(4) 0.035(4)
F9 0.102(5) 0.088(5) 0.075(6) 0.022(4) -0.015(4) 0.030(4)
F10 0.072(4) 0.076(4) 0.052(4) 0.002(3) 0.015(3) 0.018(3)
F11 0.056(3) 0.068(4) 0.052(4) -0.008(3) 0.007(3) -0.021(3)
F12 0.073(4) 0.077(4) 0.061(4) -0.006(3) -0.005(3) -0.037(3)
F13 0.040(3) 0.049(3) 0.087(4) 0.003(3) 0.008(3) -0.017(2)
F14 0.047(3) 0.065(3) 0.052(4) 0.003(3) 0.013(3) -0.008(3)
F15 0.065(3) 0.084(4) 0.053(3) -0.006(4) 0.009(4) -0.030(3)
O1 0.023(3) 0.039(3) 0.075(5) -0.005(3) -0.007(3) -0.006(2)
N1 0.035(3) 0.034(3) 0.043(5) 0.002(4) -0.005(4) -0.002(2)
N2 0.035(3) 0.032(3) 0.042(5) 0.001(3) 0.000(3) -0.003(2)
N3 0.023(3) 0.036(4) 0.049(4) -0.002(3) 0.003(3) -0.010(3)
N4 0.037(4) 0.039(4) 0.054(5) 0.006(4) -0.006(4) -0.001(3)
C1 0.027(4) 0.040(4) 0.048(5) -0.001(4) -0.006(4) 0.007(3)
C2 0.029(4) 0.030(4) 0.054(7) -0.002(4) 0.003(4) 0.009(3)
C3 0.038(4) 0.035(4) 0.059(9) 0.006(4) -0.003(4) -0.002(3)
C4 0.038(4) 0.042(4) 0.048(5) -0.004(5) 0.005(5) -0.007(3)
C5 0.027(3) 0.044(4) 0.030(4) 0.002(4) -0.003(4) -0.003(3)
C6 0.031(4) 0.046(4) 0.042(5) 0.001(5) -0.002(4) -0.002(3)
C7 0.027(3) 0.048(4) 0.042(6) -0.001(5) 0.004(4) 0.000(3)
C8 0.022(3) 0.058(5) 0.060(8) 0.007(5) -0.001(4) -0.001(3)
C9 0.021(3) 0.051(4) 0.030(5) -0.005(4) 0.000(3) -0.001(3)
C10 0.022(3) 0.043(4) 0.051(6) 0.003(4) 0.007(3) 0.002(3)
C11 0.028(4) 0.038(5) 0.059(6) 0.004(4) 0.001(4) 0.003(3)
C12 0.033(4) 0.030(4) 0.088(8) 0.002(5) 0.003(5) 0.008(3)
C13 0.032(4) 0.037(4) 0.067(7) 0.001(4) 0.001(4) -0.008(4)
C14 0.025(4) 0.040(5) 0.063(6) 0.000(4) 0.002(4) -0.002(3)
C15 0.020(4) 0.042(5) 0.052(6) 0.002(4) -0.003(3) -0.007(3)
C16 0.018(4) 0.046(5) 0.045(5) 0.009(4) -0.001(3) -0.008(3)
C17 0.028(4) 0.031(4) 0.056(6) 0.012(4) 0.006(4) 0.002(3)
C18 0.018(4) 0.052(5) 0.051(6) 0.007(4) 0.006(3) 0.004(3)
C19 0.030(4) 0.046(5) 0.046(6) 0.005(4) -0.006(4) -0.007(4)
C20 0.026(4) 0.044(5) 0.045(6) 0.000(4) 0.001(4) 0.001(3)
C21 0.034(5) 0.051(5) 0.052(6) 0.010(5) -0.011(4) 0.008(4)
C22 0.034(4) 0.059(6) 0.049(6) -0.001(5) 0.005(4) -0.002(4)
C23 0.028(4) 0.039(5) 0.092(9) -0.012(5) -0.004(5) 0.010(4)
C24 0.044(5) 0.047(5) 0.078(7) 0.019(6) 0.003(6) 0.003(4)
C25 0.031(4) 0.055(5) 0.081(8) 0.007(6) 0.007(6) 0.004(4)
C26 0.036(4) 0.036(5) 0.053(6) 0.008(4) 0.000(4) -0.005(4)
C27 0.039(5) 0.045(5) 0.056(7) 0.006(4) 0.007(4) 0.014(4)
C28 0.046(5) 0.059(6) 0.046(7) -0.002(5) 0.016(4) 0.016(4)
C29 0.034(5) 0.045(5) 0.067(8) -0.010(5) -0.005(5) 0.010(4)
C30 0.068(7) 0.038(5) 0.059(7) 0.010(5) -0.009(6) 0.002(5)
C31 0.040(5) 0.040(5) 0.077(8) -0.002(5) 0.017(5) 0.001(4)
C32 0.029(4) 0.031(4) 0.052(6) 0.000(4) 0.004(4) -0.012(3)
C33 0.032(4) 0.046(5) 0.036(6) 0.003(4) 0.003(3) -0.007(3)
C34 0.048(5) 0.042(5) 0.063(7) -0.015(4) -0.007(5) 0.001(4)
C35 0.028(4) 0.033(4) 0.081(8) 0.001(5) 0.004(5) -0.004(3)
C36 0.029(4) 0.057(5) 0.049(6) 0.016(5) 0.017(4) 0.000(4)
C37 0.041(5) 0.039(5) 0.064(7) 0.002(5) -0.005(5) -0.017(4)
C38 0.063(7) 0.083(8) 0.048(6) -0.009(6) 0.001(5) -0.034(6)
C39 0.078(9) 0.081(9) 0.104(12) -0.017(8) -0.016(8) -0.016(7)

loop_
_atom_type_symbol
_atom_type_description
_atom_type_scat_dispersion_real
_atom_type_scat_dispersion_imag
_atom_type_scat_source
C C 0.0033 0.0016 'International Tables Vol C Tables 4.2.6.8 and 6.1.1.4'
H H 0.0000 0.0000 'International Tables Vol C Tables 4.2.6.8 and 6.1.1.4'
N N 0.0061 0.0033 'International Tables Vol C Tables 4.2.6.8 and 6.1.1.4'
O O 0.0106 0.0060 'International Tables Vol C Tables 4.2.6.8 and 6.1.1.4'
F F 0.0171 0.0103 'International Tables Vol C Tables 4.2.6.8 and 6.1.1.4'
Ge Ge 0.1547 1.8001 'International Tables Vol C Tables 4.2.6.8 and 6.1.1.4'

loop_
_geom_angle_atom_site_label_1
_geom_angle_atom_site_label_2
_geom_angle_atom_site_label_3
_geom_angle
O1 Ge1 N1 101.5(3)
O1 Ge1 N2 102.5(3)
N1 Ge1 N2 78.8(3)
O1 Ge1 N3 105.6(3)
N1 Ge1 N3 151.7(3)
N2 Ge1 N3 87.6(3)
O1 Ge1 N4 106.6(3)
N1 Ge1 N4 87.8(3)
N2 Ge1 N4 149.9(3)
N3 Ge1 N4 92.0(3)
C38 O1 Ge1 121.7(6)
C2 N1 C5 107.7(6)
C2 N1 Ge1 134.5(5)
C5 N1 Ge1 117.8(5)
C6 N2 C9 109.6(6)
C6 N2 Ge1 117.9(5)
C9 N2 Ge1 132.3(5)
C11 N3 C14 106.5(7)
C11 N3 Ge1 127.2(5)
C14 N3 Ge1 124.6(5)
C16 N4 C19 107.0(7)
C16 N4 Ge1 124.8(6)
C19 N4 Ge1 126.9(6)
C2 C1 C19 123.7(8)
C2 C1 C20 118.4(7)
C19 C1 C20 117.7(7)
N1 C2 C1 119.3(7)
N1 C2 C3 108.8(7)
C1 C2 C3 131.5(7)
C4 C3 C2 107.7(7)
C4 C3 H3A 126.2
C2 C3 H3A 126.2
C3 C4 C5 106.6(7)
C3 C4 H4A 126.7
C5 C4 H4A 126.7
N1 C5 C6 112.1(6)
N1 C5 C4 108.8(6)
C6 C5 C4 139.0(7)
N2 C6 C5 112.2(6)
N2 C6 C7 109.4(7)
C5 C6 C7 138.2(7)
C6 C7 C8 107.1(7)
C6 C7 H7A 126.4
C8 C7 H7A 126.4
C7 C8 C9 107.8(7)
C7 C8 H8A 126.1
C9 C8 H8A 126.1
C10 C9 N2 120.6(7)
C10 C9 C8 133.2(7)
N2 C9 C8 106.0(7)
C11 C10 C9 123.6(7)
C11 C10 C26 120.1(8)
C9 C10 C26 116.3(7)
C10 C11 N3 124.7(8)
C10 C11 C12 128.5(8)
N3 C11 C12 106.7(7)
C13 C12 C11 109.7(7)
C13 C12 H12A 125.1
C11 C12 H12A 125.1
C12 C13 C14 108.4(8)
C12 C13 H13A 125.8
C14 C13 H13A 125.8
C13 C14 C15 129.3(8)
C13 C14 N3 108.6(7)
C15 C14 N3 122.0(7)
C16 C15 C14 125.6(7)
C16 C15 C32 117.5(7)
C14 C15 C32 116.9(8)
C15 C16 N4 124.3(7)
C15 C16 C17 127.8(7)
N4 C16 C17 107.9(7)
C18 C17 C16 109.2(7)
C18 C17 H17A 125.4
C16 C17 H17A 125.4
C17 C18 C19 108.3(7)
C17 C18 H18A 125.9
C19 C18 H18A 125.9
N4 C19 C1 124.4(7)
N4 C19 C18 107.7(7)
C1 C19 C18 127.9(8)
C25 C20 C21 114.6(8)
C25 C20 C1 123.2(9)
C21 C20 C1 122.2(8)
F1 C21 C22 116.9(9)
F1 C21 C20 120.2(8)
C22 C21 C20 122.9(9)
F2 C22 C21 120.3(9)
F2 C22 C23 120.5(9)
C21 C22 C23 119.1(9)
C24 C23 F3 119.6(10)
C24 C23 C22 119.7(8)
F3 C23 C22 120.6(10)
C23 C24 F4 121.2(9)
C23 C24 C25 119.7(11)
F4 C24 C25 119.0(13)
C20 C25 C24 123.9(12)
C20 C25 F5 119.4(8)
C24 C25 F5 116.7(11)
C31 C26 C27 115.6(8)
C31 C26 C10 120.6(9)
C27 C26 C10 123.1(8)
F6 C27 C28 119.3(8)
F6 C27 C26 118.4(8)
C28 C27 C26 122.2(9)
F7 C28 C29 119.2(8)
F7 C28 C27 120.5(9)
C29 C28 C27 120.0(8)
F8 C29 C28 119.2(9)
F8 C29 C30 120.8(10)
C28 C29 C30 120.0(8)
F9 C30 C29 120.2(9)
F9 C30 C31 120.8(10)
C29 C30 C31 119.0(10)
F10 C31 C26 120.3(9)
F10 C31 C30 116.6(11)
C26 C31 C30 123.1(10)
C33 C32 C37 115.8(7)
C33 C32 C15 122.6(8)
C37 C32 C15 121.5(8)
F11 C33 C32 119.2(7)
F11 C33 C34 117.4(8)
C32 C33 C34 123.3(8)
F12 C34 C35 121.4(9)
F12 C34 C33 120.4(9)
C35 C34 C33 118.1(8)
F13 C35 C34 119.3(9)
F13 C35 C36 119.2(9)
C34 C35 C36 121.4(8)
F14 C36 C37 120.3(10)
F14 C36 C35 121.3(8)
C37 C36 C35 118.3(9)
F15 C37 C36 117.5(10)
F15 C37 C32 119.5(7)
C36 C37 C32 122.9(9)
O1 C38 C39 107.1(9)
O1 C38 H38A 110.3
C39 C38 H38A 110.3
O1 C38 H38B 110.3
C39 C38 H38B 110.3
H38A C38 H38B 108.6
C38 C39 H39A 109.5
C38 C39 H39B 109.5
H39A C39 H39B 109.5
C38 C39 H39C 109.5
H39A C39 H39C 109.5
H39B C39 H39C 109.5

loop_
_geom_bond_atom_site_label_1
_geom_bond_atom_site_label_2
_geom_bond_distance
Ge1 O1 1.789(8)
Ge1 N1 1.917(7)
Ge1 N2 1.932(6)
Ge1 N3 1.933(7)
Ge1 N4 1.945(8)
F1 C21 1.360(11)
F2 C22 1.351(11)
F3 C23 1.355(10)
F4 C24 1.388(14)
F5 C25 1.410(14)
F6 C27 1.332(11)
F7 C28 1.336(10)
F8 C29 1.332(11)
F9 C30 1.352(13)
F10 C31 1.370(13)
F11 C33 1.344(11)
F12 C34 1.329(11)
F13 C35 1.355(9)
F14 C36 1.334(11)
F15 C37 1.358(12)
O1 C38 1.446(11)
N1 C2 1.381(9)
N1 C5 1.388(9)
N2 C6 1.368(10)
N2 C9 1.402(10)
N3 C11 1.430(11)
N3 C14 1.438(10)
N4 C16 1.404(11)
N4 C19 1.412(11)
C1 C2 1.402(11)
C1 C19 1.429(12)
C1 C20 1.517(11)
C2 C3 1.422(11)
C3 C4 1.394(11)
C3 H3A 0.9500
C4 C5 1.429(11)
C4 H4A 0.9500
C5 C6 1.402(10)
C6 C7 1.406(10)
C7 C8 1.407(12)
C7 H7A 0.9500
C8 C9 1.446(11)
C8 H8A 0.9500
C9 C10 1.395(12)
C10 C11 1.388(11)
C10 C26 1.517(12)
C11 C12 1.445(12)
C12 C13 1.361(13)
C12 H12A 0.9500
C13 C14 1.417(12)
C13 H13A 0.9500
C14 C15 1.417(11)
C15 C16 1.382(12)
C15 C32 1.503(11)
C16 C17 1.420(11)
C17 C18 1.348(12)
C17 H17A 0.9500
C18 C19 1.431(11)
C18 H18A 0.9500
C20 C25 1.363(14)
C20 C21 1.404(14)
C21 C22 1.375(13)
C22 C23 1.398(15)
C23 C24 1.334(18)
C24 C25 1.395(13)
C26 C31 1.389(15)
C26 C27 1.399(13)
C27 C28 1.382(13)
C28 C29 1.373(15)
C29 C30 1.380(15)
C30 C31 1.390(14)
C32 C33 1.363(13)
C32 C37 1.425(14)
C33 C34 1.432(13)
C34 C35 1.370(14)
C35 C36 1.399(15)
C36 C37 1.388(12)
C38 C39 1.628(19)
C38 H38A 0.9900
C38 H38B 0.9900
C39 H39A 0.9800
C39 H39B 0.9800
C39 H39C 0.9800

loop_
_geom_torsion_atom_site_label_1
_geom_torsion_atom_site_label_2
_geom_torsion_atom_site_label_3
_geom_torsion_atom_site_label_4
_geom_torsion
N1 Ge1 O1 C38 140.3(8)
N2 Ge1 O1 C38 -138.7(8)
N3 Ge1 O1 C38 -47.7(8)
N4 Ge1 O1 C38 49.2(8)
O1 Ge1 N1 C2 -87.5(10)
N2 Ge1 N1 C2 171.9(10)
N3 Ge1 N1 C2 109.1(9)
N4 Ge1 N1 C2 19.0(10)
O1 Ge1 N1 C5 91.7(7)
N2 Ge1 N1 C5 -8.9(7)
N3 Ge1 N1 C5 -71.7(10)
N4 Ge1 N1 C5 -161.8(8)
O1 Ge1 N2 C6 -89.5(8)
N1 Ge1 N2 C6 9.9(8)
N3 Ge1 N2 C6 165.0(8)
N4 Ge1 N2 C6 75.1(10)
O1 Ge1 N2 C9 85.8(9)
N1 Ge1 N2 C9 -174.7(9)
N3 Ge1 N2 C9 -19.6(9)
N4 Ge1 N2 C9 -109.5(9)
O1 Ge1 N3 C11 -81.6(8)
N1 Ge1 N3 C11 81.4(10)
N2 Ge1 N3 C11 20.7(8)
N4 Ge1 N3 C11 170.5(8)
O1 Ge1 N3 C14 81.3(8)
N1 Ge1 N3 C14 -115.6(8)
N2 Ge1 N3 C14 -176.4(8)
N4 Ge1 N3 C14 -26.6(8)
O1 Ge1 N4 C16 -82.2(8)
N1 Ge1 N4 C16 176.5(8)
N2 Ge1 N4 C16 113.5(8)
N3 Ge1 N4 C16 24.8(8)
O1 Ge1 N4 C19 82.6(8)
N1 Ge1 N4 C19 -18.7(8)
N2 Ge1 N4 C19 -81.7(10)
N3 Ge1 N4 C19 -170.4(8)
C5 N1 C2 C1 168.9(9)
Ge1 N1 C2 C1 -11.9(15)
C5 N1 C2 C3 -4.5(11)
Ge1 N1 C2 C3 174.8(8)
C19 C1 C2 N1 -2.0(14)
C20 C1 C2 N1 -177.5(8)
C19 C1 C2 C3 169.6(10)
C20 C1 C2 C3 -5.9(16)
N1 C2 C3 C4 1.2(12)
C1 C2 C3 C4 -171.1(10)
C2 C3 C4 C5 2.5(12)
C2 N1 C5 C6 -174.0(9)
Ge1 N1 C5 C6 6.6(12)
C2 N1 C5 C4 6.1(11)
Ge1 N1 C5 C4 -173.3(7)
C3 C4 C5 N1 -5.3(12)
C3 C4 C5 C6 174.8(13)
C9 N2 C6 C5 174.6(8)
Ge1 N2 C6 C5 -9.1(12)
C9 N2 C6 C7 -1.1(12)
Ge1 N2 C6 C7 175.3(7)
N1 C5 C6 N2 1.5(13)
C4 C5 C6 N2 -178.5(13)
N1 C5 C6 C7 175.3(12)
C4 C5 C6 C7 -5(2)
N2 C6 C7 C8 -1.1(12)
C5 C6 C7 C8 -175.0(13)
C6 C7 C8 C9 2.8(13)
C6 N2 C9 C10 -172.8(9)
Ge1 N2 C9 C10 11.5(13)
C6 N2 C9 C8 2.7(11)
Ge1 N2 C9 C8 -173.0(8)
C7 C8 C9 C10 171.4(10)
C7 C8 C9 N2 -3.4(12)
N2 C9 C10 C11 2.9(14)
C8 C9 C10 C11 -171.2(11)
N2 C9 C10 C26 -179.6(8)
C8 C9 C10 C26 6.3(16)
C9 C10 C11 N3 -0.3(15)
C26 C10 C11 N3 -177.7(9)
C9 C10 C11 C12 177.9(10)
C26 C10 C11 C12 0.5(16)
C14 N3 C11 C10 178.7(9)
Ge1 N3 C11 C10 -15.9(14)
C14 N3 C11 C12 0.2(11)
Ge1 N3 C11 C12 165.6(7)
C10 C11 C12 C13 -179.5(10)
N3 C11 C12 C13 -1.1(12)
C11 C12 C13 C14 1.5(13)
C12 C13 C14 C15 175.3(10)
C12 C13 C14 N3 -1.3(12)
C11 N3 C14 C13 0.7(11)
Ge1 N3 C14 C13 -165.2(7)
C11 N3 C14 C15 -176.3(9)
Ge1 N3 C14 C15 17.8(13)
C13 C14 C15 C16 -173.5(10)
N3 C14 C15 C16 2.8(16)
C13 C14 C15 C32 6.5(16)
N3 C14 C15 C32 -177.3(8)
C14 C15 C16 N4 -4.8(16)
C32 C15 C16 N4 175.2(9)
C14 C15 C16 C17 176.9(10)
C32 C15 C16 C17 -3.1(15)
C19 N4 C16 C15 178.7(9)
Ge1 N4 C16 C15 -13.9(13)
C19 N4 C16 C17 -2.7(10)
Ge1 N4 C16 C17 164.7(7)
C15 C16 C17 C18 -178.9(10)
N4 C16 C17 C18 2.6(11)
C16 C17 C18 C19 -1.4(11)
C16 N4 C19 C1 -178.9(9)
Ge1 N4 C19 C1 14.1(13)
C16 N4 C19 C18 1.8(10)
Ge1 N4 C19 C18 -165.1(7)
C2 C1 C19 N4 0.2(15)
C20 C1 C19 N4 175.6(9)
C2 C1 C19 C18 179.3(9)
C20 C1 C19 C18 -5.3(14)
C17 C18 C19 N4 -0.3(11)
C17 C18 C19 C1 -179.5(10)
C2 C1 C20 C25 -62.9(13)
C19 C1 C20 C25 121.4(10)
C2 C1 C20 C21 113.2(10)
C19 C1 C20 C21 -62.5(12)
C25 C20 C21 F1 -179.9(8)
C1 C20 C21 F1 3.8(13)
C25 C20 C21 C22 -0.1(13)
C1 C20 C21 C22 -176.5(8)
F1 C21 C22 F2 1.2(13)
C20 C21 C22 F2 -178.5(8)
F1 C21 C22 C23 178.1(8)
C20 C21 C22 C23 -1.6(14)
F2 C22 C23 C24 179.6(9)
C21 C22 C23 C24 2.7(15)
F2 C22 C23 F3 -3.0(14)
C21 C22 C23 F3 -179.9(9)
F3 C23 C24 F4 1.3(15)
C22 C23 C24 F4 178.8(8)
F3 C23 C24 C25 -179.5(9)
C22 C23 C24 C25 -2.0(15)
C21 C20 C25 C24 0.9(14)
C1 C20 C25 C24 177.2(9)
C21 C20 C25 F5 179.1(8)
C1 C20 C25 F5 -4.6(14)
C23 C24 C25 C20 0.2(15)
F4 C24 C25 C20 179.4(9)
C23 C24 C25 F5 -178.1(9)
F4 C24 C25 F5 1.2(13)
C11 C10 C26 C31 71.5(12)
C9 C10 C26 C31 -106.0(10)
C11 C10 C26 C27 -117.7(11)
C9 C10 C26 C27 64.8(12)
C31 C26 C27 F6 -179.4(9)
C10 C26 C27 F6 9.4(14)
C31 C26 C27 C28 -3.1(15)
C10 C26 C27 C28 -174.3(9)
F6 C27 C28 F7 -5.0(16)
C26 C27 C28 F7 178.8(9)
F6 C27 C28 C29 -178.7(9)
C26 C27 C28 C29 5.1(16)
F7 C28 C29 F8 2.8(15)
C27 C28 C29 F8 176.7(9)
F7 C28 C29 C30 -177.6(9)
C27 C28 C29 C30 -3.8(16)
F8 C29 C30 F9 1.9(15)
C28 C29 C30 F9 -177.7(10)
F8 C29 C30 C31 -179.7(9)
C28 C29 C30 C31 0.8(16)
C27 C26 C31 F10 -178.5(9)
C10 C26 C31 F10 -7.0(14)
C27 C26 C31 C30 0.0(14)
C10 C26 C31 C30 171.5(9)
F9 C30 C31 F10 -1.9(15)
C29 C30 C31 F10 179.7(9)
F9 C30 C31 C26 179.5(9)
C29 C30 C31 C26 1.1(15)
C16 C15 C32 C33 -103.6(11)
C14 C15 C32 C33 76.4(12)
C16 C15 C32 C37 73.5(12)
C14 C15 C32 C37 -106.4(11)
C37 C32 C33 F11 -178.9(8)
C15 C32 C33 F11 -1.6(13)
C37 C32 C33 C34 -1.3(14)
C15 C32 C33 C34 176.0(8)
F11 C33 C34 F12 0.1(13)
C32 C33 C34 F12 -177.6(9)
F11 C33 C34 C35 176.3(8)
C32 C33 C34 C35 -1.4(14)
F12 C34 C35 F13 -2.7(14)
C33 C34 C35 F13 -178.9(8)
F12 C34 C35 C36 -179.5(9)
C33 C34 C35 C36 4.3(14)
F13 C35 C36 F14 1.3(13)
C34 C35 C36 F14 178.1(9)
F13 C35 C36 C37 178.8(8)
C34 C35 C36 C37 -4.4(14)
F14 C36 C37 F15 0.6(14)
C35 C36 C37 F15 -176.9(8)
F14 C36 C37 C32 179.0(8)
C35 C36 C37 C32 1.5(15)
C33 C32 C37 F15 179.7(8)
C15 C32 C37 F15 2.3(14)
C33 C32 C37 C36 1.2(14)
C15 C32 C37 C36 -176.1(9)
Ge1 O1 C38 C39 94.6(9)
